data_7130527
loop_
_publ_author_name
'Najera, Daniel C.'
'Pe\~nas-Defrutos, Marconi N.'
'Garc\'ia-Melchor, Max'
'Fout, Alison R.'

_publ_section_title
;
 \g-Agostic interactions in (MesCCC)Fe--Mes(L) complexes
;
_journal_name_full 'Chemical Communications'
_journal_paper_doi 10.1039/D2CC03260K
_journal_year 2022
_chemical_formula_moiety 'C54 H53 Fe N5'
_chemical_formula_sum 'C54 H53 Fe N5'
_chemical_formula_weight 827.86
_space_group_crystal_system monoclinic
_space_group_IT_number 14
_space_group_name_Hall '-P 2yn'
_space_group_name_H-M_alt 'P 1 21/n 1'
_atom_sites_solution_hydrogens geom
_atom_sites_solution_primary dual
_audit_creation_date 2022-06-01
_audit_creation_method
;
Olex2 1.5
(compiled 2022.04.07 svn.rca3783a0 for OlexSys, GUI svn.r6498)
;
_audit_update_record
;
2022-06-06 deposited with the CCDC.	2022-08-05 downloaded from the CCDC.
;
_cell_angle_alpha 90
_cell_angle_beta 92.9872(17)
_cell_angle_gamma 90
_cell_formula_units_Z 4
_cell_length_a 12.2636(6)
_cell_length_b 21.0134(10)
_cell_length_c 17.2202(9)
_cell_measurement_reflns_used 31147
_cell_measurement_temperature 100(2)
_cell_measurement_theta_max 26.36
_cell_measurement_theta_min 2.21
_cell_volume 4431.6(4)
_computing_cell_refinement 'SAINT V8.40B (Bruker, 2019)'
_computing_data_collection 'APEX3 V2019.11-0 (Bruker, 2019)'
_computing_data_reduction
;
SAINT V8.40B, XPREP v2014/2, (Bruker, 2019), SADABS V2016/2 
(Krause et al., 2015) 
;
_computing_molecular_graphics 'Olex2 1.5 (Dolomanov et al., 2009)'
_computing_publication_material 'Olex2 1.5 (Dolomanov et al., 2009)'
_computing_structure_refinement 'SHELXL 2018/3 (Sheldrick, 2015)'
_computing_structure_solution 'SHELXT-2018-2 (Sheldrick, 2015b)'
_diffrn_ambient_temperature 100.00
_diffrn_detector 'Bruker Photon 100 area detector'
_diffrn_detector_type 'photon counter area detector'
_diffrn_measured_fraction_theta_full 0.999
_diffrn_measured_fraction_theta_max 0.998
_diffrn_measurement_device 'kappa diffractometer'
_diffrn_measurement_device_type 'Bruker D8 Venture/Photon 100'
_diffrn_measurement_method 'profile data from \f and \w scans'
_diffrn_radiation_monochromator 'multilayer mirrors'
_diffrn_radiation_probe x-ray
_diffrn_radiation_type MoK\a
_diffrn_radiation_wavelength 0.71073
_diffrn_reflns_av_R_equivalents 0.0680
_diffrn_reflns_av_unetI/netI 0.0294
_diffrn_reflns_Laue_measured_fraction_full 0.999
_diffrn_reflns_Laue_measured_fraction_max 0.998
_diffrn_reflns_limit_h_max 15
_diffrn_reflns_limit_h_min -15
_diffrn_reflns_limit_k_max 26
_diffrn_reflns_limit_k_min -26
_diffrn_reflns_limit_l_max 21
_diffrn_reflns_limit_l_min -21
_diffrn_reflns_number 103894
_diffrn_reflns_point_group_measured_fraction_full 0.999
_diffrn_reflns_point_group_measured_fraction_max 0.998
_diffrn_reflns_theta_full 25.242
_diffrn_reflns_theta_max 26.417
_diffrn_reflns_theta_min 2.214
_diffrn_source 'microfocus sealed X-ray tube'
_diffrn_source_target Mo
_diffrn_source_type 'Incoatec I\ms'
_diffrn_standards_number 0
_exptl_absorpt_coefficient_mu 0.383
_exptl_absorpt_correction_T_max 0.7454
_exptl_absorpt_correction_T_min 0.6871
_exptl_absorpt_correction_type none
_exptl_absorpt_process_details 'SADABS V2016/2 (Krause et al., 2015)'
_exptl_crystal_colour purple
_exptl_crystal_density_diffrn 1.241
_exptl_crystal_density_method 'not measured'
_exptl_crystal_description tablet
_exptl_crystal_F_000 1752
_exptl_crystal_id ed02os
_exptl_crystal_preparation
;
The data crystal was mounted using oil (Paratone-N, Exxon) to a 
0.3 mm cryo-loop (Hampton Research) with the (-3 2 -3) scattering 
planes roughly normal to the spindle axis. 
;
_exptl_crystal_size_max 0.435
_exptl_crystal_size_mid 0.304
_exptl_crystal_size_min 0.074
_refine_diff_density_max 0.265
_refine_diff_density_min -0.455
_refine_diff_density_rms 0.051
_refine_ls_extinction_method none
_refine_ls_goodness_of_fit_ref 1.026
_refine_ls_hydrogen_treatment constr
_refine_ls_matrix_type full
_refine_ls_number_parameters 552
_refine_ls_number_reflns 9092
_refine_ls_number_restraints 0
_refine_ls_restrained_S_all 1.026
_refine_ls_R_factor_all 0.0540
_refine_ls_R_factor_gt 0.0390
_refine_ls_shift/su_max 0.001
_refine_ls_shift/su_mean 0.000
_refine_ls_structure_factor_coef Fsqd
_refine_ls_weighting_details 'w=1/[\s^2^(Fo^2^)+(0.0322P)^2^+3.8687P] where P=(Fo^2^+2Fc^2^)/3'
_refine_ls_weighting_scheme calc
_refine_ls_wR_factor_gt 0.0860
_refine_ls_wR_factor_ref 0.0950
_reflns_Friedel_coverage 0.000
_reflns_number_gt 7458
_reflns_number_total 9092
_reflns_threshold_expression 'I > 2\s(I)'
_cod_data_source_file d2cc03260k2.cif
_cod_data_source_block ed02os
_cod_database_code 7130527
_shelx_shelxl_version_number 2018/3
_audit_contact_author
;
Danielle L. Gray 
University of Illinois 
School of Chemical Sciences, Box 59-1 
505 South Mathews Avenue 
Urbana, Illinois  61801 
USA 
;
_audit_contact_letter
;
Please consider this CIF submission for publication as a structural paper 
in Acta Crystallographica E. 
;
_shelx_space_group_comment
;
The symmetry employed for this shelxl refinement is uniquely defined
by the following loop, which should always be used as a source of
symmetry information in preference to the above space-group names.
They are only intended as comments.
;
_shelx_estimated_absorpt_t_max 0.972
_shelx_estimated_absorpt_t_min 0.851
_olex2_refinement_description
;
1. Fixed Uiso
 At 1.2 times of:
  All C(H) groups
 At 1.5 times of:
  All C(H,H,H) groups
2.a Aromatic/amide H refined with riding coordinates:
 C1(H1), C3(H3), C5(H5), C10(H10), C11(H11), C12(H12), C13(H13), C18(H18),
 C19(H19), C20(H20), C23(H23), C24(H24), C25(H25), C26(H26), C30(H30), C32(H32),
  C39(H39), C41(H41), C48(H48), C50(H50)
2.b Idealised Me refined as rotating group:
 C6(H6A,H6B,H6C), C7(H7A,H7B,H7C), C34(H34A,H34B,H34C), C35(H35A,H35B,H35C),
 C36(H36A,H36B,H36C), C43(H43A,H43B,H43C), C44(H44A,H44B,H44C), C45(H45A,H45B,
 H45C), C52(H52A,H52B,H52C), C53(H53A,H53B,H53C), C54(H54A,H54B,H54C)
;
_olex2_submission_special_instructions 'No special instructions were received'

loop_
_space_group_symop_operation_xyz
'x, y, z'
'-x+1/2, y+1/2, -z+1/2'
'-x, -y, -z'
'x-1/2, -y-1/2, z-1/2'

loop_
_atom_site_label
_atom_site_type_symbol
_atom_site_fract_x
_atom_site_fract_y
_atom_site_fract_z
_atom_site_U_iso_or_equiv
_atom_site_adp_type
_atom_site_occupancy
_atom_site_site_symmetry_order
_atom_site_calc_flag
_atom_site_refinement_flags_posn
_atom_site_refinement_flags_adp
_atom_site_refinement_flags_occupancy
_atom_site_disorder_assembly
_atom_site_disorder_group
Fe1 Fe 0.37319(2) 0.32183(2) 0.67313(2) 0.01876(7) Uani 1 1 d . . . . .
N1 N 0.34719(13) 0.23275(7) 0.71514(9) 0.0224(3) Uani 1 1 d . . . . .
N2 N 0.48808(12) 0.26726(7) 0.52757(9) 0.0204(3) Uani 1 1 d . . . . .
N3 N 0.31761(12) 0.29544(7) 0.51434(9) 0.0210(3) Uani 1 1 d . . . . .
N4 N 0.31753(12) 0.38913(7) 0.82780(9) 0.0213(3) Uani 1 1 d . . . . .
N5 N 0.19010(12) 0.38042(7) 0.73520(9) 0.0209(3) Uani 1 1 d . . . . .
C1 C 0.43311(16) 0.19496(9) 0.73622(11) 0.0261(4) Uani 1 1 d . . . . .
H1 H 0.504034 0.209048 0.724567 0.031 Uiso 1 1 calc R U . . .
C2 C 0.42402(17) 0.13705(9) 0.77371(12) 0.0292(4) Uani 1 1 d . . . . .
C3 C 0.32030(17) 0.11647(9) 0.78938(12) 0.0303(4) Uani 1 1 d . . . . .
H3 H 0.310998 0.076891 0.814868 0.036 Uiso 1 1 calc R U . . .
C4 C 0.22979(16) 0.15335(9) 0.76808(11) 0.0267(4) Uani 1 1 d . . . . .
C5 C 0.24753(16) 0.21093(8) 0.73074(11) 0.0238(4) Uani 1 1 d . . . . .
H5 H 0.185865 0.236201 0.715439 0.029 Uiso 1 1 calc R U . . .
C6 C 0.52487(18) 0.09869(10) 0.79516(14) 0.0377(5) Uani 1 1 d . . . . .
H6A H 0.525761 0.060379 0.762746 0.057 Uiso 1 1 calc R U . . .
H6B H 0.524552 0.086385 0.850044 0.057 Uiso 1 1 calc R U . . .
H6C H 0.589908 0.124340 0.786658 0.057 Uiso 1 1 calc R U . . .
C7 C 0.11635(17) 0.13226(10) 0.78427(13) 0.0352(5) Uani 1 1 d . . . . .
H7A H 0.077644 0.119589 0.735485 0.053 Uiso 1 1 calc R U . . .
H7B H 0.077196 0.167405 0.807801 0.053 Uiso 1 1 calc R U . . .
H7C H 0.120087 0.096004 0.820109 0.053 Uiso 1 1 calc R U . . .
C8 C 0.40520(14) 0.29207(8) 0.56932(11) 0.0202(4) Uani 1 1 d . . . . .
C9 C 0.45343(15) 0.25380(8) 0.45085(11) 0.0217(4) Uani 1 1 d . . . . .
C10 C 0.50810(16) 0.22583(9) 0.39127(11) 0.0254(4) Uani 1 1 d . . . . .
H10 H 0.582430 0.213333 0.398098 0.030 Uiso 1 1 calc R U . . .
C11 C 0.44920(17) 0.21697(9) 0.32127(11) 0.0281(4) Uani 1 1 d . . . . .
H11 H 0.484073 0.198467 0.278767 0.034 Uiso 1 1 calc R U . . .
C12 C 0.33983(16) 0.23466(9) 0.31199(11) 0.0275(4) Uani 1 1 d . . . . .
H12 H 0.301758 0.227689 0.263268 0.033 Uiso 1 1 calc R U . . .
C13 C 0.28493(16) 0.26218(9) 0.37195(11) 0.0252(4) Uani 1 1 d . . . . .
H13 H 0.210170 0.273819 0.365354 0.030 Uiso 1 1 calc R U . . .
C14 C 0.34387(15) 0.27198(8) 0.44199(11) 0.0214(4) Uani 1 1 d . . . . .
C15 C 0.22112(14) 0.32124(8) 0.54256(11) 0.0206(4) Uani 1 1 d . . . . .
C16 C 0.23915(15) 0.33577(8) 0.62123(11) 0.0208(4) Uani 1 1 d . . . . .
C17 C 0.15393(15) 0.36529(8) 0.65831(11) 0.0211(4) Uani 1 1 d . . . . .
C18 C 0.05502(15) 0.38032(9) 0.61954(11) 0.0256(4) Uani 1 1 d . . . . .
H18 H -0.001831 0.400312 0.645961 0.031 Uiso 1 1 calc R U . . .
C19 C 0.04162(15) 0.36520(9) 0.54074(11) 0.0261(4) Uani 1 1 d . . . . .
H19 H -0.025505 0.375077 0.513353 0.031 Uiso 1 1 calc R U . . .
C20 C 0.12451(15) 0.33591(9) 0.50116(11) 0.0246(4) Uani 1 1 d . . . . .
H20 H 0.114929 0.326304 0.447333 0.030 Uiso 1 1 calc R U . . .
C21 C 0.29910(15) 0.36455(8) 0.75390(11) 0.0211(4) Uani 1 1 d . . . . .
C22 C 0.22492(15) 0.41905(8) 0.85391(11) 0.0225(4) Uani 1 1 d . . . . .
C23 C 0.20784(17) 0.44965(9) 0.92354(12) 0.0281(4) Uani 1 1 d . . . . .
H23 H 0.263960 0.453027 0.963481 0.034 Uiso 1 1 calc R U . . .
C24 C 0.10496(17) 0.47508(10) 0.93202(12) 0.0323(5) Uani 1 1 d . . . . .
H24 H 0.090410 0.497196 0.978470 0.039 Uiso 1 1 calc R U . . .
C25 C 0.02262(17) 0.46891(9) 0.87402(12) 0.0311(5) Uani 1 1 d . . . . .
H25 H -0.047401 0.486160 0.882397 0.037 Uiso 1 1 calc R U . . .
C26 C 0.03938(16) 0.43838(9) 0.80431(12) 0.0264(4) Uani 1 1 d . . . . .
H26 H -0.017325 0.434456 0.764863 0.032 Uiso 1 1 calc R U . . .
C27 C 0.14322(15) 0.41375(8) 0.79479(11) 0.0224(4) Uani 1 1 d . . . . .
C28 C 0.59360(15) 0.24771(9) 0.55897(10) 0.0217(4) Uani 1 1 d . . . . .
C29 C 0.68038(15) 0.29062(9) 0.56022(11) 0.0250(4) Uani 1 1 d . . . . .
C30 C 0.78122(16) 0.26888(11) 0.59113(11) 0.0309(5) Uani 1 1 d . . . . .
H30 H 0.841144 0.297557 0.594896 0.037 Uiso 1 1 calc R U . . .
C31 C 0.79645(17) 0.20697(11) 0.61638(12) 0.0334(5) Uani 1 1 d . . . . .
C32 C 0.70867(17) 0.16528(10) 0.61178(12) 0.0320(5) Uani 1 1 d . . . . .
H32 H 0.718939 0.122581 0.628749 0.038 Uiso 1 1 calc R U . . .
C33 C 0.60585(16) 0.18463(9) 0.58284(11) 0.0256(4) Uani 1 1 d . . . . .
C34 C 0.66789(18) 0.35625(10) 0.52605(12) 0.0325(5) Uani 1 1 d . . . . .
H34A H 0.661723 0.353280 0.469193 0.049 Uiso 1 1 calc R U . . .
H34B H 0.731840 0.382006 0.541948 0.049 Uiso 1 1 calc R U . . .
H34C H 0.601982 0.376240 0.544735 0.049 Uiso 1 1 calc R U . . .
C35 C 0.90739(19) 0.18360(14) 0.64649(14) 0.0475(6) Uani 1 1 d . . . . .
H35A H 0.933602 0.150990 0.611295 0.071 Uiso 1 1 calc R U . . .
H35B H 0.901584 0.165361 0.698484 0.071 Uiso 1 1 calc R U . . .
H35C H 0.958862 0.219301 0.649183 0.071 Uiso 1 1 calc R U . . .
C36 C 0.51284(18) 0.13829(9) 0.57391(13) 0.0328(5) Uani 1 1 d . . . . .
H36A H 0.504555 0.124252 0.519656 0.049 Uiso 1 1 calc R U . . .
H36B H 0.445343 0.158977 0.588645 0.049 Uiso 1 1 calc R U . . .
H36C H 0.527920 0.101409 0.607606 0.049 Uiso 1 1 calc R U . . .
C37 C 0.41784(15) 0.38532(8) 0.87496(10) 0.0213(4) Uani 1 1 d . . . . .
C38 C 0.44055(16) 0.32960(9) 0.91681(11) 0.0237(4) Uani 1 1 d . . . . .
C39 C 0.53749(17) 0.32698(9) 0.96235(11) 0.0279(4) Uani 1 1 d . . . . .
H39 H 0.554819 0.289187 0.990640 0.033 Uiso 1 1 calc R U . . .
C40 C 0.60975(17) 0.37785(10) 0.96778(12) 0.0319(5) Uani 1 1 d . . . . .
C41 C 0.58213(17) 0.43309(9) 0.92691(12) 0.0301(4) Uani 1 1 d . . . . .
H41 H 0.630223 0.468509 0.931022 0.036 Uiso 1 1 calc R U . . .
C42 C 0.48652(16) 0.43831(9) 0.88020(11) 0.0251(4) Uani 1 1 d . . . . .
C43 C 0.36205(17) 0.27472(9) 0.91380(12) 0.0290(4) Uani 1 1 d . . . . .
H43A H 0.346614 0.262046 0.859570 0.044 Uiso 1 1 calc R U . . .
H43B H 0.293989 0.287521 0.936797 0.044 Uiso 1 1 calc R U . . .
H43C H 0.394321 0.238773 0.943065 0.044 Uiso 1 1 calc R U . . .
C44 C 0.71535(19) 0.37272(11) 1.01599(15) 0.0447(6) Uani 1 1 d . . . . .
H44A H 0.776174 0.368557 0.981625 0.067 Uiso 1 1 calc R U . . .
H44B H 0.712975 0.335238 1.049730 0.067 Uiso 1 1 calc R U . . .
H44C H 0.725634 0.411017 1.048014 0.067 Uiso 1 1 calc R U . . .
C45 C 0.45826(17) 0.49876(9) 0.83682(12) 0.0298(4) Uani 1 1 d . . . . .
H45A H 0.439598 0.488816 0.782128 0.045 Uiso 1 1 calc R U . . .
H45B H 0.521037 0.527661 0.840242 0.045 Uiso 1 1 calc R U . . .
H45C H 0.395733 0.519156 0.859826 0.045 Uiso 1 1 calc R U . . .
C46 C 0.45483(15) 0.40111(8) 0.65579(11) 0.0221(4) Uani 1 1 d . . . . .
C47 C 0.55532(15) 0.39504(9) 0.69793(11) 0.0249(4) Uani 1 1 d . . . . .
C48 C 0.63387(17) 0.44300(10) 0.69934(12) 0.0312(4) Uani 1 1 d . . . . .
H48 H 0.700179 0.437572 0.729650 0.037 Uiso 1 1 calc R U . . .
C49 C 0.61653(17) 0.49819(10) 0.65732(13) 0.0330(5) Uani 1 1 d . . . . .
C50 C 0.51798(17) 0.50458(9) 0.61414(12) 0.0304(4) Uani 1 1 d . . . . .
H50 H 0.505484 0.541966 0.583961 0.036 Uiso 1 1 calc R U . . .
C51 C 0.43666(16) 0.45779(9) 0.61364(11) 0.0247(4) Uani 1 1 d . . . . .
C52 C 0.57742(16) 0.33366(9) 0.74165(11) 0.0267(4) Uani 1 1 d . . . . .
H52A H 0.618166 0.304583 0.709394 0.040 Uiso 1 1 calc R U . . .
H52B H 0.507988 0.313941 0.753948 0.040 Uiso 1 1 calc R U . . .
H52C H 0.620444 0.342638 0.789962 0.040 Uiso 1 1 calc R U . . .
C53 C 0.7009(2) 0.55088(12) 0.65806(16) 0.0486(6) Uani 1 1 d . . . . .
H53A H 0.757454 0.540240 0.622015 0.073 Uiso 1 1 calc R U . . .
H53B H 0.734347 0.555545 0.710699 0.073 Uiso 1 1 calc R U . . .
H53C H 0.665616 0.590929 0.641945 0.073 Uiso 1 1 calc R U . . .
C54 C 0.33113(17) 0.47000(9) 0.56681(13) 0.0310(4) Uani 1 1 d . . . . .
H54A H 0.335590 0.510980 0.540004 0.046 Uiso 1 1 calc R U . . .
H54B H 0.270459 0.470937 0.601645 0.046 Uiso 1 1 calc R U . . .
H54C H 0.318892 0.435984 0.528403 0.046 Uiso 1 1 calc R U . . .

loop_
_atom_site_aniso_label
_atom_site_aniso_U_11
_atom_site_aniso_U_22
_atom_site_aniso_U_33
_atom_site_aniso_U_23
_atom_site_aniso_U_13
_atom_site_aniso_U_12
Fe1 0.01936(13) 0.01730(13) 0.01944(14) -0.00099(10) -0.00049(10) 0.00260(10)
N1 0.0262(8) 0.0197(7) 0.0212(8) -0.0023(6) -0.0005(6) 0.0037(6)
N2 0.0202(8) 0.0221(7) 0.0188(8) -0.0030(6) -0.0010(6) 0.0033(6)
N3 0.0203(8) 0.0213(7) 0.0211(8) -0.0018(6) -0.0017(6) 0.0026(6)
N4 0.0227(8) 0.0209(7) 0.0204(8) -0.0018(6) 0.0025(6) 0.0035(6)
N5 0.0205(8) 0.0193(7) 0.0232(8) -0.0003(6) 0.0021(6) 0.0031(6)
C1 0.0269(10) 0.0246(9) 0.0267(10) -0.0027(8) -0.0001(8) 0.0052(8)
C2 0.0369(11) 0.0222(9) 0.0279(11) -0.0031(8) -0.0045(9) 0.0067(8)
C3 0.0396(12) 0.0195(9) 0.0309(11) 0.0004(8) -0.0058(9) 0.0005(8)
C4 0.0324(11) 0.0222(9) 0.0250(10) -0.0025(8) -0.0035(8) -0.0023(8)
C5 0.0263(10) 0.0208(9) 0.0239(10) -0.0011(7) -0.0024(8) 0.0012(7)
C6 0.0414(13) 0.0289(11) 0.0417(13) 0.0010(9) -0.0089(10) 0.0115(9)
C7 0.0349(12) 0.0269(10) 0.0432(13) 0.0049(9) -0.0034(10) -0.0059(9)
C8 0.0205(9) 0.0160(8) 0.0239(9) 0.0004(7) -0.0011(7) 0.0005(7)
C9 0.0242(9) 0.0195(8) 0.0210(9) -0.0007(7) -0.0013(7) -0.0010(7)
C10 0.0263(10) 0.0269(9) 0.0227(10) -0.0028(8) 0.0006(8) 0.0032(8)
C11 0.0343(11) 0.0281(10) 0.0219(10) -0.0032(8) 0.0022(8) 0.0007(8)
C12 0.0310(11) 0.0302(10) 0.0207(10) -0.0013(8) -0.0026(8) -0.0035(8)
C13 0.0247(10) 0.0259(9) 0.0245(10) 0.0008(8) -0.0029(8) -0.0013(8)
C14 0.0250(9) 0.0183(8) 0.0208(9) -0.0005(7) 0.0006(7) 0.0001(7)
C15 0.0197(9) 0.0185(8) 0.0237(9) 0.0007(7) 0.0013(7) 0.0006(7)
C16 0.0230(9) 0.0156(8) 0.0239(9) 0.0011(7) 0.0015(7) 0.0009(7)
C17 0.0220(9) 0.0184(8) 0.0228(9) 0.0014(7) 0.0002(7) -0.0002(7)
C18 0.0212(9) 0.0255(9) 0.0302(11) 0.0012(8) 0.0035(8) 0.0034(7)
C19 0.0197(9) 0.0287(10) 0.0295(10) 0.0016(8) -0.0040(8) 0.0031(7)
C20 0.0254(10) 0.0237(9) 0.0245(10) 0.0002(7) -0.0024(8) 0.0006(7)
C21 0.0223(9) 0.0166(8) 0.0242(9) 0.0030(7) -0.0005(7) 0.0008(7)
C22 0.0247(9) 0.0194(9) 0.0239(10) 0.0002(7) 0.0061(8) 0.0015(7)
C23 0.0310(11) 0.0282(10) 0.0253(10) -0.0032(8) 0.0042(8) 0.0017(8)
C24 0.0358(11) 0.0307(10) 0.0314(11) -0.0043(9) 0.0118(9) 0.0043(9)
C25 0.0291(11) 0.0268(10) 0.0385(12) -0.0008(9) 0.0117(9) 0.0055(8)
C26 0.0243(10) 0.0227(9) 0.0326(11) 0.0011(8) 0.0039(8) 0.0031(7)
C27 0.0269(10) 0.0167(8) 0.0241(10) 0.0006(7) 0.0061(8) 0.0009(7)
C28 0.0214(9) 0.0261(9) 0.0175(9) -0.0041(7) 0.0000(7) 0.0045(7)
C29 0.0244(10) 0.0315(10) 0.0193(9) -0.0061(8) 0.0040(7) 0.0005(8)
C30 0.0229(10) 0.0489(13) 0.0211(10) -0.0076(9) 0.0018(8) -0.0005(9)
C31 0.0273(11) 0.0519(13) 0.0207(10) -0.0067(9) -0.0008(8) 0.0134(9)
C32 0.0371(12) 0.0346(11) 0.0242(10) -0.0020(8) 0.0011(9) 0.0144(9)
C33 0.0290(10) 0.0274(10) 0.0204(9) -0.0038(8) 0.0012(8) 0.0058(8)
C34 0.0348(11) 0.0317(11) 0.0313(11) -0.0014(9) 0.0067(9) -0.0071(9)
C35 0.0321(12) 0.0757(18) 0.0339(13) -0.0046(12) -0.0057(10) 0.0214(12)
C36 0.0423(12) 0.0225(10) 0.0332(11) -0.0016(8) -0.0007(9) 0.0000(8)
C37 0.0238(9) 0.0226(9) 0.0174(9) -0.0029(7) 0.0014(7) 0.0029(7)
C38 0.0289(10) 0.0236(9) 0.0189(9) -0.0021(7) 0.0039(7) 0.0023(7)
C39 0.0359(11) 0.0251(9) 0.0224(10) -0.0014(8) -0.0011(8) 0.0081(8)
C40 0.0326(11) 0.0315(11) 0.0306(11) -0.0090(9) -0.0059(9) 0.0050(8)
C41 0.0312(11) 0.0268(10) 0.0320(11) -0.0085(8) -0.0020(9) -0.0030(8)
C42 0.0295(10) 0.0220(9) 0.0241(10) -0.0035(7) 0.0026(8) 0.0012(8)
C43 0.0370(11) 0.0250(10) 0.0252(10) 0.0039(8) 0.0026(9) -0.0005(8)
C44 0.0426(14) 0.0401(13) 0.0496(15) -0.0091(11) -0.0163(11) 0.0069(10)
C45 0.0363(11) 0.0205(9) 0.0325(11) -0.0013(8) 0.0021(9) -0.0011(8)
C46 0.0228(9) 0.0227(9) 0.0209(9) -0.0045(7) 0.0028(7) -0.0004(7)
C47 0.0234(10) 0.0279(10) 0.0235(10) -0.0050(8) 0.0021(8) -0.0014(8)
C48 0.0246(10) 0.0397(11) 0.0293(11) -0.0074(9) 0.0010(8) -0.0054(8)
C49 0.0298(11) 0.0344(11) 0.0352(12) -0.0068(9) 0.0066(9) -0.0117(9)
C50 0.0359(11) 0.0250(10) 0.0310(11) -0.0009(8) 0.0083(9) -0.0046(8)
C51 0.0269(10) 0.0222(9) 0.0253(10) -0.0018(7) 0.0049(8) 0.0002(7)
C52 0.0226(9) 0.0330(10) 0.0243(10) -0.0028(8) -0.0012(8) 0.0017(8)
C53 0.0460(14) 0.0491(14) 0.0506(15) -0.0035(12) 0.0016(12) -0.0237(12)
C54 0.0325(11) 0.0230(9) 0.0373(12) 0.0078(8) 0.0011(9) -0.0009(8)

loop_
_atom_type_symbol
_atom_type_description
_atom_type_scat_dispersion_real
_atom_type_scat_dispersion_imag
_atom_type_scat_source
C C 0.0033 0.0016 'International Tables Vol C Tables 4.2.6.8 and 6.1.1.4'
H H 0.0000 0.0000 'International Tables Vol C Tables 4.2.6.8 and 6.1.1.4'
N N 0.0061 0.0033 'International Tables Vol C Tables 4.2.6.8 and 6.1.1.4'
Fe Fe 0.3463 0.8444 'International Tables Vol C Tables 4.2.6.8 and 6.1.1.4'

loop_
_exptl_crystal_face_index_h
_exptl_crystal_face_index_k
_exptl_crystal_face_index_l
_exptl_crystal_face_perp_dist
0.00 -1.00 0.00 0.0370
0.00 1.00 0.00 0.0220
-1.00 0.00 1.00 0.1540
1.00 0.00 -1.00 0.1700
-1.00 0.00 -1.00 0.1080
1.00 0.00 1.00 0.1520
0.00 -1.00 4.00 0.2170

loop_
_geom_angle_atom_site_label_1
_geom_angle_atom_site_label_2
_geom_angle_atom_site_label_3
_geom_angle
_geom_angle_site_symmetry_1
_geom_angle_site_symmetry_3
_geom_angle_publ_flag
C8 Fe1 N1 94.21(7) . . ?
C8 Fe1 C46 90.23(7) . . ?
C16 Fe1 N1 99.51(7) . . ?
C16 Fe1 C8 79.91(8) . . ?
C16 Fe1 C21 80.47(8) . . ?
C16 Fe1 C46 103.76(8) . . ?
C21 Fe1 N1 94.79(7) . . ?
C21 Fe1 C8 159.51(7) . . ?
C21 Fe1 C46 88.74(7) . . ?
C46 Fe1 N1 156.73(7) . . ?
C1 N1 Fe1 120.00(13) . . ?
C5 N1 Fe1 122.98(12) . . ?
C5 N1 C1 116.68(16) . . ?
C8 N2 C9 111.98(15) . . ?
C8 N2 C28 125.91(15) . . ?
C9 N2 C28 121.49(15) . . ?
C8 N3 C15 114.55(15) . . ?
C14 N3 C8 112.51(15) . . ?
C14 N3 C15 132.93(15) . . ?
C21 N4 C22 111.67(15) . . ?
C21 N4 C37 126.34(15) . . ?
C22 N4 C37 121.99(15) . . ?
C21 N5 C17 114.35(15) . . ?
C27 N5 C17 133.15(15) . . ?
C27 N5 C21 112.14(15) . . ?
N1 C1 H1 118.0 . . ?
N1 C1 C2 124.05(19) . . ?
C2 C1 H1 118.0 . . ?
C1 C2 C6 119.98(19) . . ?
C3 C2 C1 117.58(18) . . ?
C3 C2 C6 122.45(19) . . ?
C2 C3 H3 119.8 . . ?
C2 C3 C4 120.32(18) . . ?
C4 C3 H3 119.8 . . ?
C3 C4 C5 117.74(18) . . ?
C3 C4 C7 121.52(18) . . ?
C5 C4 C7 120.75(18) . . ?
N1 C5 C4 123.62(17) . . ?
N1 C5 H5 118.2 . . ?
C4 C5 H5 118.2 . . ?
C2 C6 H6A 109.5 . . ?
C2 C6 H6B 109.5 . . ?
C2 C6 H6C 109.5 . . ?
H6A C6 H6B 109.5 . . ?
H6A C6 H6C 109.5 . . ?
H6B C6 H6C 109.5 . . ?
C4 C7 H7A 109.5 . . ?
C4 C7 H7B 109.5 . . ?
C4 C7 H7C 109.5 . . ?
H7A C7 H7B 109.5 . . ?
H7A C7 H7C 109.5 . . ?
H7B C7 H7C 109.5 . . ?
N2 C8 Fe1 141.99(13) . . ?
N2 C8 N3 103.17(15) . . ?
N3 C8 Fe1 114.84(12) . . ?
N2 C9 C14 106.95(16) . . ?
C10 C9 N2 130.68(17) . . ?
C10 C9 C14 122.33(17) . . ?
C9 C10 H10 121.6 . . ?
C11 C10 C9 116.80(18) . . ?
C11 C10 H10 121.6 . . ?
C10 C11 H11 119.4 . . ?
C10 C11 C12 121.29(18) . . ?
C12 C11 H11 119.4 . . ?
C11 C12 H12 119.1 . . ?
C13 C12 C11 121.82(18) . . ?
C13 C12 H12 119.1 . . ?
C12 C13 H13 121.4 . . ?
C12 C13 C14 117.21(18) . . ?
C14 C13 H13 121.4 . . ?
N3 C14 C9 105.36(15) . . ?
C13 C14 N3 134.03(17) . . ?
C13 C14 C9 120.54(17) . . ?
C16 C15 N3 108.97(15) . . ?
C20 C15 N3 128.21(17) . . ?
C20 C15 C16 122.62(17) . . ?
C15 C16 Fe1 121.71(13) . . ?
C15 C16 C17 117.14(16) . . ?
C17 C16 Fe1 121.02(14) . . ?
C16 C17 N5 108.83(15) . . ?
C18 C17 N5 128.57(17) . . ?
C18 C17 C16 122.41(17) . . ?
C17 C18 H18 121.0 . . ?
C17 C18 C19 118.10(17) . . ?
C19 C18 H18 121.0 . . ?
C18 C19 H19 119.2 . . ?
C18 C19 C20 121.56(17) . . ?
C20 C19 H19 119.2 . . ?
C15 C20 C19 118.16(17) . . ?
C15 C20 H20 120.9 . . ?
C19 C20 H20 120.9 . . ?
N4 C21 Fe1 141.29(14) . . ?
N4 C21 N5 103.38(15) . . ?
N5 C21 Fe1 115.25(13) . . ?
N4 C22 C27 107.16(16) . . ?
C23 C22 N4 130.63(18) . . ?
C23 C22 C27 122.21(17) . . ?
C22 C23 H23 121.6 . . ?
C24 C23 C22 116.74(19) . . ?
C24 C23 H23 121.6 . . ?
C23 C24 H24 119.3 . . ?
C23 C24 C25 121.36(19) . . ?
C25 C24 H24 119.3 . . ?
C24 C25 H25 119.0 . . ?
C26 C25 C24 122.08(19) . . ?
C26 C25 H25 119.0 . . ?
C25 C26 H26 121.6 . . ?
C25 C26 C27 116.87(19) . . ?
C27 C26 H26 121.6 . . ?
N5 C27 C22 105.65(15) . . ?
N5 C27 C26 133.61(18) . . ?
C26 C27 C22 120.73(17) . . ?
C29 C28 N2 119.54(16) . . ?
C33 C28 N2 117.66(16) . . ?
C33 C28 C29 122.69(17) . . ?
C28 C29 C30 117.01(18) . . ?
C28 C29 C34 121.66(17) . . ?
C30 C29 C34 121.25(18) . . ?
C29 C30 H30 119.0 . . ?
C31 C30 C29 122.02(19) . . ?
C31 C30 H30 119.0 . . ?
C30 C31 C32 119.02(19) . . ?
C30 C31 C35 121.2(2) . . ?
C32 C31 C35 119.7(2) . . ?
C31 C32 H32 119.3 . . ?
C31 C32 C33 121.45(19) . . ?
C33 C32 H32 119.3 . . ?
C28 C33 C36 121.13(17) . . ?
C32 C33 C28 117.71(18) . . ?
C32 C33 C36 121.09(18) . . ?
C29 C34 H34A 109.5 . . ?
C29 C34 H34B 109.5 . . ?
C29 C34 H34C 109.5 . . ?
H34A C34 H34B 109.5 . . ?
H34A C34 H34C 109.5 . . ?
H34B C34 H34C 109.5 . . ?
C31 C35 H35A 109.5 . . ?
C31 C35 H35B 109.5 . . ?
C31 C35 H35C 109.5 . . ?
H35A C35 H35B 109.5 . . ?
H35A C35 H35C 109.5 . . ?
H35B C35 H35C 109.5 . . ?
C33 C36 H36A 109.5 . . ?
C33 C36 H36B 109.5 . . ?
C33 C36 H36C 109.5 . . ?
H36A C36 H36B 109.5 . . ?
H36A C36 H36C 109.5 . . ?
H36B C36 H36C 109.5 . . ?
C38 C37 N4 118.65(16) . . ?
C38 C37 C42 122.16(17) . . ?
C42 C37 N4 119.12(16) . . ?
C37 C38 C43 121.09(17) . . ?
C39 C38 C37 117.79(17) . . ?
C39 C38 C43 121.11(17) . . ?
C38 C39 H39 119.0 . . ?
C40 C39 C38 122.09(18) . . ?
C40 C39 H39 119.0 . . ?
C39 C40 C41 118.09(18) . . ?
C39 C40 C44 120.64(19) . . ?
C41 C40 C44 121.3(2) . . ?
C40 C41 H41 118.9 . . ?
C40 C41 C42 122.30(18) . . ?
C42 C41 H41 118.9 . . ?
C37 C42 C45 121.23(17) . . ?
C41 C42 C37 117.51(17) . . ?
C41 C42 C45 121.26(18) . . ?
C38 C43 H43A 109.5 . . ?
C38 C43 H43B 109.5 . . ?
C38 C43 H43C 109.5 . . ?
H43A C43 H43B 109.5 . . ?
H43A C43 H43C 109.5 . . ?
H43B C43 H43C 109.5 . . ?
C40 C44 H44A 109.5 . . ?
C40 C44 H44B 109.5 . . ?
C40 C44 H44C 109.5 . . ?
H44A C44 H44B 109.5 . . ?
H44A C44 H44C 109.5 . . ?
H44B C44 H44C 109.5 . . ?
C42 C45 H45A 109.5 . . ?
C42 C45 H45B 109.5 . . ?
C42 C45 H45C 109.5 . . ?
H45A C45 H45B 109.5 . . ?
H45A C45 H45C 109.5 . . ?
H45B C45 H45C 109.5 . . ?
C47 C46 Fe1 106.49(13) . . ?
C47 C46 C51 117.07(17) . . ?
C51 C46 Fe1 136.44(14) . . ?
C46 C47 C52 117.72(16) . . ?
C48 C47 C46 122.08(18) . . ?
C48 C47 C52 120.19(17) . . ?
C47 C48 H48 119.6 . . ?
C49 C48 C47 120.80(19) . . ?
C49 C48 H48 119.6 . . ?
C48 C49 C50 117.89(18) . . ?
C48 C49 C53 121.6(2) . . ?
C50 C49 C53 120.5(2) . . ?
C49 C50 H50 118.9 . . ?
C49 C50 C51 122.27(19) . . ?
C51 C50 H50 118.9 . . ?
C46 C51 C54 121.83(17) . . ?
C50 C51 C46 119.85(18) . . ?
C50 C51 C54 118.31(17) . . ?
C47 C52 H52A 109.5 . . ?
C47 C52 H52B 109.5 . . ?
C47 C52 H52C 109.5 . . ?
H52A C52 H52B 109.5 . . ?
H52A C52 H52C 109.5 . . ?
H52B C52 H52C 109.5 . . ?
C49 C53 H53A 109.5 . . ?
C49 C53 H53B 109.5 . . ?
C49 C53 H53C 109.5 . . ?
H53A C53 H53B 109.5 . . ?
H53A C53 H53C 109.5 . . ?
H53B C53 H53C 109.5 . . ?
C51 C54 H54A 109.5 . . ?
C51 C54 H54B 109.5 . . ?
C51 C54 H54C 109.5 . . ?
H54A C54 H54B 109.5 . . ?
H54A C54 H54C 109.5 . . ?
H54B C54 H54C 109.5 . . ?

loop_
_geom_bond_atom_site_label_1
_geom_bond_atom_site_label_2
_geom_bond_distance
_geom_bond_site_symmetry_2
_geom_bond_publ_flag
Fe1 N1 2.0379(15) . ?
Fe1 C8 1.9530(18) . ?
Fe1 C16 1.8529(18) . ?
Fe1 C21 1.9229(19) . ?
Fe1 C46 1.9744(18) . ?
N1 C1 1.354(2) . ?
N1 C5 1.345(2) . ?
N2 C8 1.378(2) . ?
N2 C9 1.396(2) . ?
N2 C28 1.436(2) . ?
N3 C8 1.396(2) . ?
N3 C14 1.393(2) . ?
N3 C15 1.411(2) . ?
N4 C21 1.381(2) . ?
N4 C22 1.393(2) . ?
N4 C37 1.441(2) . ?
N5 C17 1.411(2) . ?
N5 C21 1.399(2) . ?
N5 C27 1.391(2) . ?
C1 H1 0.9500 . ?
C1 C2 1.385(3) . ?
C2 C3 1.383(3) . ?
C2 C6 1.506(3) . ?
C3 H3 0.9500 . ?
C3 C4 1.387(3) . ?
C4 C5 1.393(3) . ?
C4 C7 1.500(3) . ?
C5 H5 0.9500 . ?
C6 H6A 0.9800 . ?
C6 H6B 0.9800 . ?
C6 H6C 0.9800 . ?
C7 H7A 0.9800 . ?
C7 H7B 0.9800 . ?
C7 H7C 0.9800 . ?
C9 C10 1.385(3) . ?
C9 C14 1.398(3) . ?
C10 H10 0.9500 . ?
C10 C11 1.385(3) . ?
C11 H11 0.9500 . ?
C11 C12 1.393(3) . ?
C12 H12 0.9500 . ?
C12 C13 1.388(3) . ?
C13 H13 0.9500 . ?
C13 C14 1.389(3) . ?
C15 C16 1.395(3) . ?
C15 C20 1.385(2) . ?
C16 C17 1.398(3) . ?
C17 C18 1.390(3) . ?
C18 H18 0.9500 . ?
C18 C19 1.395(3) . ?
C19 H19 0.9500 . ?
C19 C20 1.396(3) . ?
C20 H20 0.9500 . ?
C22 C23 1.386(3) . ?
C22 C27 1.395(3) . ?
C23 H23 0.9500 . ?
C23 C24 1.385(3) . ?
C24 H24 0.9500 . ?
C24 C25 1.389(3) . ?
C25 H25 0.9500 . ?
C25 C26 1.386(3) . ?
C26 H26 0.9500 . ?
C26 C27 1.392(3) . ?
C28 C29 1.394(3) . ?
C28 C33 1.394(3) . ?
C29 C30 1.397(3) . ?
C29 C34 1.504(3) . ?
C30 H30 0.9500 . ?
C30 C31 1.381(3) . ?
C31 C32 1.387(3) . ?
C31 C35 1.512(3) . ?
C32 H32 0.9500 . ?
C32 C33 1.392(3) . ?
C33 C36 1.501(3) . ?
C34 H34A 0.9800 . ?
C34 H34B 0.9800 . ?
C34 H34C 0.9800 . ?
C35 H35A 0.9800 . ?
C35 H35B 0.9800 . ?
C35 H35C 0.9800 . ?
C36 H36A 0.9800 . ?
C36 H36B 0.9800 . ?
C36 H36C 0.9800 . ?
C37 C38 1.395(3) . ?
C37 C42 1.396(3) . ?
C38 C39 1.391(3) . ?
C38 C43 1.501(3) . ?
C39 H39 0.9500 . ?
C39 C40 1.389(3) . ?
C40 C41 1.390(3) . ?
C40 C44 1.505(3) . ?
C41 H41 0.9500 . ?
C41 C42 1.391(3) . ?
C42 C45 1.505(3) . ?
C43 H43A 0.9800 . ?
C43 H43B 0.9800 . ?
C43 H43C 0.9800 . ?
C44 H44A 0.9800 . ?
C44 H44B 0.9800 . ?
C44 H44C 0.9800 . ?
C45 H45A 0.9800 . ?
C45 H45B 0.9800 . ?
C45 H45C 0.9800 . ?
C46 C47 1.403(3) . ?
C46 C51 1.407(3) . ?
C47 C48 1.393(3) . ?
C47 C52 1.511(3) . ?
C48 H48 0.9500 . ?
C48 C49 1.378(3) . ?
C49 C50 1.392(3) . ?
C49 C53 1.515(3) . ?
C50 H50 0.9500 . ?
C50 C51 1.400(3) . ?
C51 C54 1.511(3) . ?
C52 H52A 0.9800 . ?
C52 H52B 0.9800 . ?
C52 H52C 0.9800 . ?
C53 H53A 0.9800 . ?
C53 H53B 0.9800 . ?
C53 H53C 0.9800 . ?
C54 H54A 0.9800 . ?
C54 H54B 0.9800 . ?
C54 H54C 0.9800 . ?

loop_
_geom_torsion_atom_site_label_1
_geom_torsion_atom_site_label_2
_geom_torsion_atom_site_label_3
_geom_torsion_atom_site_label_4
_geom_torsion
_geom_torsion_site_symmetry_1
_geom_torsion_site_symmetry_2
_geom_torsion_site_symmetry_3
_geom_torsion_site_symmetry_4
_geom_torsion_publ_flag
Fe1 N1 C1 C2 172.05(15) . . . . ?
Fe1 N1 C5 C4 -171.96(14) . . . . ?
Fe1 C16 C17 N5 0.3(2) . . . . ?
Fe1 C16 C17 C18 175.53(14) . . . . ?
Fe1 C46 C47 C48 -179.48(15) . . . . ?
Fe1 C46 C47 C52 1.4(2) . . . . ?
Fe1 C46 C51 C50 -178.57(15) . . . . ?
Fe1 C46 C51 C54 1.1(3) . . . . ?
N1 Fe1 C16 C15 -92.53(15) . . . . ?
N1 Fe1 C16 C17 91.75(15) . . . . ?
N1 C1 C2 C3 1.0(3) . . . . ?
N1 C1 C2 C6 -179.62(18) . . . . ?
N2 C9 C10 C11 177.86(18) . . . . ?
N2 C9 C14 N3 -0.21(19) . . . . ?
N2 C9 C14 C13 -177.58(16) . . . . ?
N2 C28 C29 C30 -179.73(16) . . . . ?
N2 C28 C29 C34 -2.9(3) . . . . ?
N2 C28 C33 C32 178.69(16) . . . . ?
N2 C28 C33 C36 1.7(3) . . . . ?
N3 C15 C16 Fe1 0.6(2) . . . . ?
N3 C15 C16 C17 176.51(15) . . . . ?
N3 C15 C20 C19 -175.78(17) . . . . ?
N4 C22 C23 C24 179.88(19) . . . . ?
N4 C22 C27 N5 0.23(19) . . . . ?
N4 C22 C27 C26 178.89(16) . . . . ?
N4 C37 C38 C39 -179.63(16) . . . . ?
N4 C37 C38 C43 -0.6(3) . . . . ?
N4 C37 C42 C41 179.35(17) . . . . ?
N4 C37 C42 C45 -0.8(3) . . . . ?
N5 C17 C18 C19 174.12(17) . . . . ?
C1 N1 C5 C4 1.4(3) . . . . ?
C1 C2 C3 C4 -0.2(3) . . . . ?
C2 C3 C4 C5 0.1(3) . . . . ?
C2 C3 C4 C7 179.97(19) . . . . ?
C3 C4 C5 N1 -0.7(3) . . . . ?
C5 N1 C1 C2 -1.5(3) . . . . ?
C6 C2 C3 C4 -179.63(19) . . . . ?
C7 C4 C5 N1 179.43(18) . . . . ?
C8 Fe1 C16 C15 0.10(14) . . . . ?
C8 Fe1 C16 C17 -175.62(16) . . . . ?
C8 N2 C9 C10 -176.31(19) . . . . ?
C8 N2 C9 C14 1.3(2) . . . . ?
C8 N2 C28 C29 -93.4(2) . . . . ?
C8 N2 C28 C33 90.4(2) . . . . ?
C8 N3 C14 C9 -1.0(2) . . . . ?
C8 N3 C14 C13 175.90(19) . . . . ?
C8 N3 C15 C16 -1.3(2) . . . . ?
C8 N3 C15 C20 173.74(17) . . . . ?
C9 N2 C8 Fe1 178.14(16) . . . . ?
C9 N2 C8 N3 -1.81(19) . . . . ?
C9 N2 C28 C29 96.4(2) . . . . ?
C9 N2 C28 C33 -79.8(2) . . . . ?
C9 C10 C11 C12 -0.8(3) . . . . ?
C10 C9 C14 N3 177.66(17) . . . . ?
C10 C9 C14 C13 0.3(3) . . . . ?
C10 C11 C12 C13 0.3(3) . . . . ?
C11 C12 C13 C14 0.5(3) . . . . ?
C12 C13 C14 N3 -177.28(19) . . . . ?
C12 C13 C14 C9 -0.8(3) . . . . ?
C14 N3 C8 Fe1 -178.28(12) . . . . ?
C14 N3 C8 N2 1.69(19) . . . . ?
C14 N3 C15 C16 178.35(18) . . . . ?
C14 N3 C15 C20 -6.6(3) . . . . ?
C14 C9 C10 C11 0.5(3) . . . . ?
C15 N3 C8 Fe1 1.44(19) . . . . ?
C15 N3 C8 N2 -178.59(14) . . . . ?
C15 N3 C14 C9 179.40(18) . . . . ?
C15 N3 C14 C13 -3.7(3) . . . . ?
C15 C16 C17 N5 -175.63(15) . . . . ?
C15 C16 C17 C18 -0.4(3) . . . . ?
C16 C15 C20 C19 -1.4(3) . . . . ?
C16 C17 C18 C19 -0.1(3) . . . . ?
C17 N5 C21 Fe1 -3.11(19) . . . . ?
C17 N5 C21 N4 174.43(14) . . . . ?
C17 N5 C27 C22 -172.97(18) . . . . ?
C17 N5 C27 C26 8.6(3) . . . . ?
C17 C18 C19 C20 -0.1(3) . . . . ?
C18 C19 C20 C15 0.8(3) . . . . ?
C20 C15 C16 Fe1 -174.73(14) . . . . ?
C20 C15 C16 C17 1.1(3) . . . . ?
C21 Fe1 C16 C15 174.16(16) . . . . ?
C21 Fe1 C16 C17 -1.55(14) . . . . ?
C21 N4 C22 C23 -179.93(19) . . . . ?
C21 N4 C22 C27 0.0(2) . . . . ?
C21 N4 C37 C38 -81.6(2) . . . . ?
C21 N4 C37 C42 101.4(2) . . . . ?
C21 N5 C17 C16 1.8(2) . . . . ?
C21 N5 C17 C18 -173.06(18) . . . . ?
C21 N5 C27 C22 -0.4(2) . . . . ?
C21 N5 C27 C26 -178.77(19) . . . . ?
C22 N4 C21 Fe1 176.25(16) . . . . ?
C22 N4 C21 N5 -0.19(19) . . . . ?
C22 N4 C37 C38 97.9(2) . . . . ?
C22 N4 C37 C42 -79.2(2) . . . . ?
C22 C23 C24 C25 1.3(3) . . . . ?
C23 C22 C27 N5 -179.85(17) . . . . ?
C23 C22 C27 C26 -1.2(3) . . . . ?
C23 C24 C25 C26 -1.4(3) . . . . ?
C24 C25 C26 C27 0.2(3) . . . . ?
C25 C26 C27 N5 179.30(19) . . . . ?
C25 C26 C27 C22 1.1(3) . . . . ?
C27 N5 C17 C16 174.29(18) . . . . ?
C27 N5 C17 C18 -0.6(3) . . . . ?
C27 N5 C21 Fe1 -177.19(12) . . . . ?
C27 N5 C21 N4 0.35(19) . . . . ?
C27 C22 C23 C24 0.0(3) . . . . ?
C28 N2 C8 Fe1 7.1(3) . . . . ?
C28 N2 C8 N3 -172.85(16) . . . . ?
C28 N2 C9 C10 -4.8(3) . . . . ?
C28 N2 C9 C14 172.81(16) . . . . ?
C28 C29 C30 C31 2.7(3) . . . . ?
C29 C28 C33 C32 2.6(3) . . . . ?
C29 C28 C33 C36 -174.41(18) . . . . ?
C29 C30 C31 C32 -0.8(3) . . . . ?
C29 C30 C31 C35 177.37(19) . . . . ?
C30 C31 C32 C33 -0.4(3) . . . . ?
C31 C32 C33 C28 -0.4(3) . . . . ?
C31 C32 C33 C36 176.56(19) . . . . ?
C33 C28 C29 C30 -3.7(3) . . . . ?
C33 C28 C29 C34 173.15(18) . . . . ?
C34 C29 C30 C31 -174.11(18) . . . . ?
C35 C31 C32 C33 -178.61(19) . . . . ?
C37 N4 C21 Fe1 -4.2(3) . . . . ?
C37 N4 C21 N5 179.33(16) . . . . ?
C37 N4 C22 C23 0.5(3) . . . . ?
C37 N4 C22 C27 -179.57(15) . . . . ?
C37 C38 C39 C40 0.9(3) . . . . ?
C38 C37 C42 C41 2.4(3) . . . . ?
C38 C37 C42 C45 -177.69(17) . . . . ?
C38 C39 C40 C41 1.0(3) . . . . ?
C38 C39 C40 C44 -178.4(2) . . . . ?
C39 C40 C41 C42 -1.3(3) . . . . ?
C40 C41 C42 C37 -0.4(3) . . . . ?
C40 C41 C42 C45 179.73(19) . . . . ?
C42 C37 C38 C39 -2.7(3) . . . . ?
C42 C37 C38 C43 176.33(18) . . . . ?
C43 C38 C39 C40 -178.09(19) . . . . ?
C44 C40 C41 C42 178.1(2) . . . . ?
C46 Fe1 C16 C15 87.84(15) . . . . ?
C46 Fe1 C16 C17 -87.88(15) . . . . ?
C46 C47 C48 C49 -1.6(3) . . . . ?
C47 C46 C51 C50 1.0(3) . . . . ?
C47 C46 C51 C54 -179.35(17) . . . . ?
C47 C48 C49 C50 0.5(3) . . . . ?
C47 C48 C49 C53 -180.0(2) . . . . ?
C48 C49 C50 C51 1.3(3) . . . . ?
C49 C50 C51 C46 -2.1(3) . . . . ?
C49 C50 C51 C54 178.20(19) . . . . ?
C51 C46 C47 C48 0.8(3) . . . . ?
C51 C46 C47 C52 -178.28(17) . . . . ?
C52 C47 C48 C49 177.47(19) . . . . ?
C53 C49 C50 C51 -178.2(2) . . . . ?
